data_2006738
loop_
_publ_author_name
'Picard, S.'
'Gougeon, P.'
'Potel, M.'

_publ_section_title
;
 Cs~5~Mo~21~S~23~
;
_journal_issue 11
_journal_name_full 'Acta Crystallographica Section C'
_journal_page_first 1519
_journal_page_last 1521
_journal_paper_doi 10.1107/S010827019700752X
_journal_volume 53
_journal_year 1997
_chemical_formula_sum 'Cs5 Mo21 S23'
_chemical_formula_weight 3416.67
_chemical_name_systematic
;
 ?
;
_space_group_IT_number 176
_symmetry_cell_setting hexagonal
_symmetry_space_group_name_Hall '-P 6c'
_symmetry_space_group_name_H-M 'P 63/m'
_audit_creation_method SHELXL
_cell_angle_alpha 90.00
_cell_angle_beta 90.00
_cell_angle_gamma 120.00
_cell_formula_units_Z 2
_cell_length_a 9.3529(8)
_cell_length_b 9.3529(8)
_cell_length_c 29.292(4)
_cell_measurement_reflns_used 25
_cell_measurement_temperature 293(2)
_cell_measurement_theta_max 19.52
_cell_measurement_theta_min 7.21
_cell_volume 2219.1(4)
_computing_cell_refinement 'CAD 4 Software'
_computing_data_collection 'CAD 4 Software (Enraf-Nonius, 1989)'
_computing_data_reduction 'MolEN (Fair, 1990)'
_computing_molecular_graphics 'ORTEPII (Johnson, 1976)'
_computing_publication_material SHELXL93
_computing_structure_refinement 'SHELXL93 (Sheldrick, 1993)'
_computing_structure_solution 'MULTAN11/82 (Main et al., 1982)'
_diffrn_ambient_temperature 293(2)
_diffrn_measurement_device 'Enraf-Nonius CAD-4'
_diffrn_measurement_method \w-2\q
_diffrn_radiation_monochromator graphite
_diffrn_radiation_source 'fine-focus sealed tube'
_diffrn_radiation_type MoK\a
_diffrn_radiation_wavelength 0.71073
_diffrn_reflns_av_R_equivalents 0.030
_diffrn_reflns_av_sigmaI/netI 0.509
_diffrn_reflns_limit_h_max 13
_diffrn_reflns_limit_h_min 0
_diffrn_reflns_limit_k_max 13
_diffrn_reflns_limit_k_min 0
_diffrn_reflns_limit_l_max 41
_diffrn_reflns_limit_l_min 0
_diffrn_reflns_number 2562
_diffrn_reflns_theta_max 29.93
_diffrn_reflns_theta_min 1.39
_diffrn_standards_decay_% <1
_diffrn_standards_interval_time 90
_diffrn_standards_number 3
_exptl_absorpt_coefficient_mu 10.827
_exptl_absorpt_correction_T_max 0.469
_exptl_absorpt_correction_T_min 0.286
_exptl_absorpt_correction_type 'refdelf (DIFABS; Walker & Stuart, 1983)'
_exptl_crystal_colour black
_exptl_crystal_density_diffrn 5.113
_exptl_crystal_description irregular
_exptl_crystal_F_000 3050
_exptl_crystal_size_max 0.12
_exptl_crystal_size_mid 0.08
_exptl_crystal_size_min 0.07
_refine_diff_density_max 2.843
_refine_diff_density_min -1.568
_refine_ls_extinction_coef 0.00005(3)
_refine_ls_extinction_method SHELXL
_refine_ls_goodness_of_fit_all 1.107
_refine_ls_goodness_of_fit_obs 1.278
_refine_ls_hydrogen_treatment none
_refine_ls_matrix_type full
_refine_ls_number_parameters 79
_refine_ls_number_reflns 2189
_refine_ls_number_restraints 0
_refine_ls_restrained_S_all 1.107
_refine_ls_restrained_S_obs 1.278
_refine_ls_R_factor_all 0.0669
_refine_ls_R_factor_obs .0284
_refine_ls_shift/esd_max 0.001
_refine_ls_shift/esd_mean 0.000
_refine_ls_structure_factor_coef Fsqd
_refine_ls_weighting_details 'w = 1/[\s^2^(Fo^2^)+(0.0467P)^2^+5.5132P] where P=(Fo^2^+2Fc^2^)/3'
_refine_ls_weighting_scheme calc
_refine_ls_wR_factor_all 0.0912
_refine_ls_wR_factor_obs .0881
_reflns_number_observed 1553
_reflns_number_total 2189
_reflns_observed_criterion >2sigma(I)
_cod_data_source_file ta1146.cif
_cod_data_source_block cs5
_cod_depositor_comments
;
The following automatic conversions were performed:
'_symmetry_cell_setting' value 'Hexagonal' changed to 'hexagonal'
according to '/home/saulius/struct/CIF-dictionaries/cif_core.dic'
dictionary named 'cif_core.dic' version 2.4.1 from 2010-06-29.

Automatic conversion script
Id: cif_fix_enum 1527 2010-12-29 10:47:43Z saulius 

The following automatic conversions were performed:

'_refine_ls_weighting_scheme' value 'calc w =
1/[\s^2^(Fo^2^)+(0.0467P)^2^+5.5132P] where P=(Fo^2^+2Fc^2^)/3' was
changed to 'calc'. New tag '_refine_ls_weighting_details' was
created. The value of the new tag was set to 'w =
1/[\s^2^(Fo^2^)+(0.0467P)^2^+5.5132P] where P=(Fo^2^+2Fc^2^)/3'.

Automatic conversion script
Id: cif_fix_values 3143 2015-03-26 13:38:13Z robertas 
;
_cod_database_code 2006738

loop_
_symmetry_equiv_pos_as_xyz
'x, y, z'
'-y, x-y, z'
'-x+y, -x, z'
'x-y, x, z+1/2'
'-x, -y, z+1/2'
'y, -x+y, z+1/2'
'-x, -y, -z'
'y, -x+y, -z'
'x-y, x, -z'
'-x+y, -x, -z-1/2'
'x, y, -z-1/2'
'-y, x-y, -z-1/2'

loop_
_atom_site_aniso_label
_atom_site_aniso_U_11
_atom_site_aniso_U_22
_atom_site_aniso_U_33
_atom_site_aniso_U_12
_atom_site_aniso_U_13
_atom_site_aniso_U_23
Cs1 .0183(2) .0183(2) .0301(4) .00916(10) .000 .000
Cs2 .0194(3) .0194(3) .0433(7) .00970(14) .000 .000
Cs3 .0189(2) .0189(2) .0540(5) .00945(10) .000 .000
Mo1 .0090(2) .0096(2) .0068(2) .0048(2) -.00054(15) -.00024(15)
Mo2 .0088(2) .0089(2) .0063(2) .0045(2) -.00037(14) -.00067(14)
Mo3 .0084(2) .0083(2) .0062(2) .0039(2) -.00009(14) .00013(14)
Mo4 .0087(3) .0084(3) .0063(3) .0046(2) .000 .000
S1 .0104(5) .0104(5) .0090(5) .0047(4) .0021(4) -.0003(4)
S2 .0100(5) .0107(5) .0106(6) .0030(5) .0004(5) -.0004(4)
S3 .0135(6) .0102(6) .0100(6) .0067(5) -.0007(4) -.0004(4)
S4 .0113(8) .0087(7) .0090(8) .0030(6) .000 .000
S5 .0135(6) .0135(6) .0068(10) .0067(3) .000 .000

loop_
_atom_site_label
_atom_site_fract_x
_atom_site_fract_y
_atom_site_fract_z
_atom_site_U_iso_or_equiv
_atom_site_thermal_displace_type
_atom_site_calc_flag
_atom_site_refinement_flags
_atom_site_occupancy
_atom_site_disorder_group
_atom_site_type_symbol
Cs1 .6667 .3333 .16415(3) .0222(2) Uani d S 1 . Cs
Cs2 .0000 .0000 .2500 .0274(2) Uani d S 1 . Cs
Cs3 .0000 .0000 .09169(3) .0306(2) Uani d S 1 . Cs
Mo1 .51247(5) .16047(5) .52210(2) .00841(12) Uani d . 1 . Mo
Mo2 .68359(5) .17780(5) .599788(15) .00795(12) Uani d . 1 . Mo
Mo3 .51254(5) .15971(5) .674669(14) .00771(12) Uani d . 1 . Mo
Mo4 .68659(7) .18008(7) .7500 .00765(14) Uani d S 1 . Mo
S1 .0493(2) .3482(2) .47085(4) .0102(2) Uani d . 1 . S
S2 .6204(2) -.0136(2) .09876(4) .0114(2) Uani d . 1 . S
S3 .7058(2) .0477(2) .67475(4) .0109(2) Uani d . 1 . S
S4 .6187(2) -.0078(2) .2500 .0106(3) Uani d S 1 . S
S5 .6667 .3333 .45888(8) .0113(4) Uani d S 1 . S

loop_
_atom_type_symbol
_atom_type_description
_atom_type_scat_dispersion_real
_atom_type_scat_dispersion_imag
_atom_type_scat_source
Cs Cs -0.3680 2.1192 'International Tables Vol C Tables 4.2.6.8 and 6.1.1.4'
Mo Mo -1.6832 0.6857 'International Tables Vol C Tables 4.2.6.8 and 6.1.1.4'
S S 0.1246 0.1234 'International Tables Vol C Tables 4.2.6.8 and 6.1.1.4'

loop_
_geom_bond_atom_site_label_1
_geom_bond_atom_site_label_2
_geom_bond_site_symmetry_2
_geom_bond_distance
_geom_bond_publ_flag
Cs1 S3 6_664 3.5380(14) y
Cs1 S2 . 3.6025(14) y
Cs1 S5 10_666 3.604(2) y
Cs1 S4 . 3.9085(15) y
Cs2 S4 3_665 3.530(2) y
Cs2 S3 4_444 3.7223(13) y
Cs3 S2 3_665 3.4950(13) y
Cs3 S1 12_556 3.5603(13) y
Cs3 S3 6_564 3.8623(15) y
Mo1 S5 . 2.407(2) y
Mo1 S1 9_656 2.4634(13) y
Mo1 S1 8_556 2.4634(13) y
Mo1 S1 3 2.4847(13) y
Mo1 S2 5_655 2.6012(14) y
Mo1 Mo1 2_655 2.6621(8) y
Mo1 Mo2 . 2.7398(7) y
Mo1 Mo2 3_665 2.7539(7) y
Mo1 Mo1 7_656 3.1687(9) y
Mo2 S1 9_656 2.4390(14) y
Mo2 S2 5_655 2.4649(14) y
Mo2 S2 6_665 2.4773(14) y
Mo2 S3 . 2.5688(14) y
Mo2 Mo2 2_655 2.6673(8) y
Mo2 Mo3 . 2.6699(6) y
Mo2 Mo3 2_655 2.6907(6) y
Mo2 Mo1 2_655 2.7539(7) ?
Mo3 S3 3_665 2.4775(14) y
Mo3 S3 . 2.5017(14) y
Mo3 S4 7_656 2.5789(11) y
Mo3 S2 5_655 2.5805(14) y
Mo3 Mo3 3_665 2.6688(8) y
Mo3 Mo4 3_665 2.6877(6) y
Mo3 Mo2 3_665 2.6907(7) ?
Mo3 Mo4 . 2.6916(6) y
Mo4 S4 7_656 2.480(2) y
Mo4 S4 8_666 2.504(2) y
Mo4 S3 . 2.5781(13) y
Mo4 Mo4 2_655 2.6587(11) y
Mo4 Mo3 12_657 2.6877(6) ?
Mo4 Mo3 2_655 2.6877(6) ?
Mo4 Mo3 11_557 2.6916(6) ?
